data_4022981
loop_
_publ_author_name
'Jonathan H. Chong'
'Mark J. MacLachlan'

_publ_section_title
;
 Synthesis and Structural Investigation of New Triptycene-Based
 Ligands: En Route to Shape-Persistent Dendrimers and Macrocycles
 with Large Free Volume
;
_journal_name_full 'Journal of Organic Chemistry'
_journal_page_first 8683
_journal_page_last 8690
_journal_paper_doi 10.1021/jo701297q
_journal_volume 72
_journal_year 2007
_chemical_formula_sum 'C26 H16 N2'
_chemical_formula_weight 356.41
_chemical_name_systematic
;
 ?
;
_space_group_IT_number 2
_symmetry_cell_setting triclinic
_symmetry_space_group_name_Hall '-P 1'
_symmetry_space_group_name_H-M 'P -1'
_atom_sites_solution_hydrogens geom
_atom_sites_solution_primary direct
_atom_sites_solution_secondary difmap
_audit_creation_method SHELXL-97
_cell_angle_alpha 74.060(14)
_cell_angle_beta 85.804(14)
_cell_angle_gamma 64.404(10)
_cell_formula_units_Z 2
_cell_length_a 7.9981(18)
_cell_length_b 8.416(2)
_cell_length_c 15.052(3)
_cell_measurement_reflns_used 3240
_cell_measurement_temperature 173(2)
_cell_measurement_theta_max 29.87
_cell_measurement_theta_min 2.76
_cell_volume 877.4(3)
_computing_structure_refinement 'SHELXL-97 (Sheldrick, 1997)'
_diffrn_ambient_temperature 173(2)
_diffrn_measured_fraction_theta_full 0.884
_diffrn_measured_fraction_theta_max 0.884
_diffrn_radiation_monochromator graphite
_diffrn_radiation_source 'fine-focus sealed tube'
_diffrn_radiation_type MoK\a
_diffrn_radiation_wavelength 0.71073
_diffrn_reflns_av_R_equivalents 0.0302
_diffrn_reflns_av_sigmaI/netI 0.0350
_diffrn_reflns_limit_h_max 9
_diffrn_reflns_limit_h_min -8
_diffrn_reflns_limit_k_max 10
_diffrn_reflns_limit_k_min -10
_diffrn_reflns_limit_l_max 17
_diffrn_reflns_limit_l_min -17
_diffrn_reflns_number 8208
_diffrn_reflns_theta_full 25.27
_diffrn_reflns_theta_max 25.27
_diffrn_reflns_theta_min 2.76
_exptl_absorpt_coefficient_mu 0.079
_exptl_absorpt_correction_T_max 1.0000
_exptl_absorpt_correction_T_min 0.9035
_exptl_absorpt_correction_type multi-scan
_exptl_crystal_colour yellow
_exptl_crystal_density_diffrn 1.349
_exptl_crystal_density_meas ?
_exptl_crystal_density_method .
_exptl_crystal_description needle
_exptl_crystal_F_000 372
_exptl_crystal_size_max 0.40
_exptl_crystal_size_mid 0.25
_exptl_crystal_size_min 0.05
_refine_diff_density_max 0.352
_refine_diff_density_min -0.284
_refine_diff_density_rms 0.075
_refine_ls_extinction_method none
_refine_ls_goodness_of_fit_ref 1.089
_refine_ls_hydrogen_treatment mixed
_refine_ls_matrix_type full
_refine_ls_number_parameters 318
_refine_ls_number_reflns 8208
_refine_ls_number_restraints 0
_refine_ls_restrained_S_all 1.089
_refine_ls_R_factor_all 0.1113
_refine_ls_R_factor_gt 0.0777
_refine_ls_shift/su_max 0.000
_refine_ls_shift/su_mean 0.000
_refine_ls_structure_factor_coef Fsqd
_refine_ls_weighting_details 'calc w=1/[\s^2^(Fo^2^)+(0.1089P)^2^+0.9564P] where P=(Fo^2^+2Fc^2^)/3'
_refine_ls_weighting_scheme calc
_refine_ls_wR_factor_gt 0.2223
_refine_ls_wR_factor_ref 0.2468
_reflns_number_gt 5725
_reflns_number_total 8208
_reflns_threshold_expression >2sigma(I)
_cod_data_source_file jo701297q-File007.cif
_cod_data_source_block mm020
_cod_database_code 4022981

loop_
_symmetry_equiv_pos_as_xyz
'x, y, z'
'-x, -y, -z'

loop_
_atom_site_label
_atom_site_type_symbol
_atom_site_fract_x
_atom_site_fract_y
_atom_site_fract_z
_atom_site_U_iso_or_equiv
_atom_site_adp_type
_atom_site_occupancy
_atom_site_symmetry_multiplicity
_atom_site_calc_flag
C5 C 1.5421(3) -1.1655(3) 1.28726(15) 0.0225(5) Uani 1 1 d
N2 N 0.8016(3) -0.5185(3) 1.12948(13) 0.0275(5) Uani 1 1 d
N1 N 0.9427(3) -0.7466(3) 1.00647(13) 0.0277(5) Uani 1 1 d
C6 C 1.4736(3) -1.0543(3) 1.34726(15) 0.0228(5) Uani 1 1 d
C15 C 1.2356(3) -1.0402(3) 1.21388(15) 0.0211(5) Uani 1 1 d
C4 C 1.5859(3) -0.9886(3) 1.37783(16) 0.0275(6) Uani 1 1 d
C11 C 1.3304(3) -1.3063(3) 1.34752(15) 0.0224(5) Uani 1 1 d
C12 C 1.2627(3) -1.1942(3) 1.40750(15) 0.0228(5) Uani 1 1 d
C9 C 1.3308(3) -1.4785(3) 1.37146(17) 0.0289(6) Uani 1 1 d
C16 C 1.1668(3) -0.9238(3) 1.27574(15) 0.0220(5) Uani 1 1 d
C3 C 1.7219(3) -1.2140(3) 1.25717(16) 0.0279(6) Uani 1 1 d
C21 C 0.8039(3) -0.5756(3) 0.97996(16) 0.0280(6) Uani 1 1 d
C10 C 1.1932(3) -1.2533(3) 1.49151(16) 0.0278(6) Uani 1 1 d
C18 C 1.0228(3) -0.7547(3) 1.24816(16) 0.0245(5) Uani 1 1 d
C14 C 1.2725(3) -1.0112(3) 1.36905(16) 0.0227(5) Uani 1 1 d
C17 C 1.1597(3) -0.9830(3) 1.12708(15) 0.0231(5) Uani 1 1 d
C22 C 0.7334(3) -0.4615(3) 1.04180(16) 0.0286(6) Uani 1 1 d
C13 C 1.3998(3) -1.2200(3) 1.25846(15) 0.0231(5) Uani 1 1 d
C19 C 1.0110(3) -0.8039(3) 1.09440(15) 0.0252(5) Uani 1 1 d
C1 C 1.8321(4) -1.1473(4) 1.28848(17) 0.0324(6) Uani 1 1 d
C24 C 0.5871(4) -0.2833(4) 1.00943(19) 0.0368(7) Uani 1 1 d
C7 C 1.2603(4) -1.5360(4) 1.45511(18) 0.0334(6) Uani 1 1 d
C2 C 1.7649(4) -1.0367(4) 1.34786(17) 0.0308(6) Uani 1 1 d
C8 C 1.1929(4) -1.4249(4) 1.51460(17) 0.0333(6) Uani 1 1 d
C25 C 0.5825(4) -0.3360(4) 0.86016(19) 0.0412(7) Uani 1 1 d
C20 C 0.9407(3) -0.6882(3) 1.15614(16) 0.0244(5) Uani 1 1 d
C23 C 0.7245(4) -0.5051(4) 0.88719(17) 0.0362(6) Uani 1 1 d
C26 C 0.5124(4) -0.2234(4) 0.92161(19) 0.0408(7) Uani 1 1 d
H17 H 1.196(3) -1.059(3) 1.0870(16) 0.021(6) Uiso 1 1 d
H10 H 1.150(4) -1.179(4) 1.5374(19) 0.037(7) Uiso 1 1 d
H18 H 0.972(4) -0.673(4) 1.2833(17) 0.029(7) Uiso 1 1 d
H14 H 1.237(3) -0.949(3) 1.4067(17) 0.024(7) Uiso 1 1 d
H9 H 1.387(3) -1.563(3) 1.3319(15) 0.019(6) Uiso 1 1 d
H4 H 1.532(4) -0.894(4) 1.415(2) 0.050(8) Uiso 1 1 d
H8 H 1.135(4) -1.461(4) 1.583(2) 0.047(8) Uiso 1 1 d
H3 H 1.776(4) -1.301(4) 1.2156(19) 0.045(8) Uiso 1 1 d
H13 H 1.445(4) -1.288(4) 1.2137(18) 0.036(7) Uiso 1 1 d
H2 H 1.849(4) -0.992(3) 1.3691(16) 0.028(6) Uiso 1 1 d
H26 H 0.409(4) -0.086(4) 0.8980(19) 0.047(8) Uiso 1 1 d
H7 H 1.260(3) -1.651(4) 1.4714(17) 0.027(6) Uiso 1 1 d
H1 H 1.960(4) -1.183(4) 1.2656(19) 0.047(8) Uiso 1 1 d
H25 H 0.525(5) -0.276(5) 0.789(3) 0.078(11) Uiso 1 1 d
H24 H 0.547(4) -0.215(4) 1.052(2) 0.049(9) Uiso 1 1 d
H23 H 0.786(4) -0.586(4) 0.8471(18) 0.033(7) Uiso 1 1 d

loop_
_atom_site_aniso_label
_atom_site_aniso_U_11
_atom_site_aniso_U_22
_atom_site_aniso_U_33
_atom_site_aniso_U_23
_atom_site_aniso_U_13
_atom_site_aniso_U_12
C5 0.0221(12) 0.0206(12) 0.0225(11) 0.0010(10) -0.0040(9) -0.0104(10)
N2 0.0233(10) 0.0261(11) 0.0280(11) -0.0013(9) 0.0002(8) -0.0092(9)
N1 0.0278(11) 0.0294(11) 0.0237(10) 0.0003(9) -0.0054(8) -0.0136(9)
C6 0.0250(12) 0.0212(12) 0.0200(11) 0.0008(10) -0.0052(9) -0.0108(10)
C15 0.0187(11) 0.0226(12) 0.0243(11) -0.0040(10) 0.0022(9) -0.0126(10)
C4 0.0322(14) 0.0255(13) 0.0233(12) 0.0023(10) -0.0102(10) -0.0147(11)
C11 0.0147(11) 0.0255(12) 0.0246(11) -0.0016(10) -0.0064(9) -0.0083(10)
C12 0.0141(11) 0.0261(12) 0.0242(11) -0.0007(10) -0.0066(9) -0.0074(10)
C9 0.0260(13) 0.0209(12) 0.0346(13) -0.0023(11) -0.0061(11) -0.0071(10)
C16 0.0201(12) 0.0245(12) 0.0243(11) -0.0047(10) 0.0021(9) -0.0136(10)
C3 0.0221(12) 0.0256(13) 0.0275(12) 0.0011(11) -0.0043(10) -0.0067(10)
C21 0.0249(13) 0.0311(14) 0.0276(12) 0.0019(11) -0.0052(10) -0.0165(11)
C10 0.0238(12) 0.0311(14) 0.0227(12) -0.0013(11) -0.0055(10) -0.0090(11)
C18 0.0236(12) 0.0253(13) 0.0250(12) -0.0078(11) 0.0022(10) -0.0106(10)
C14 0.0229(12) 0.0245(13) 0.0200(11) -0.0057(10) -0.0004(10) -0.0097(10)
C17 0.0234(12) 0.0243(12) 0.0235(12) -0.0063(10) 0.0005(10) -0.0118(10)
C22 0.0207(12) 0.0319(14) 0.0272(12) 0.0048(11) -0.0027(10) -0.0128(11)
C13 0.0212(12) 0.0252(13) 0.0234(12) -0.0051(10) -0.0029(10) -0.0107(10)
C19 0.0247(12) 0.0297(13) 0.0244(12) -0.0037(10) -0.0008(10) -0.0164(11)
C1 0.0232(13) 0.0341(15) 0.0335(13) 0.0032(12) -0.0047(11) -0.0129(11)
C24 0.0272(14) 0.0337(15) 0.0377(15) 0.0039(13) -0.0020(12) -0.0099(12)
C7 0.0328(14) 0.0233(13) 0.0388(14) 0.0043(12) -0.0046(11) -0.0138(11)
C2 0.0276(14) 0.0356(14) 0.0311(13) 0.0008(12) -0.0078(11) -0.0196(12)
C8 0.0313(14) 0.0339(15) 0.0289(13) 0.0030(12) -0.0022(11) -0.0149(12)
C25 0.0371(16) 0.0473(17) 0.0326(14) 0.0105(13) -0.0120(12) -0.0228(14)
C20 0.0213(12) 0.0222(12) 0.0272(12) -0.0016(10) 0.0000(10) -0.0099(10)
C23 0.0403(16) 0.0416(16) 0.0266(13) 0.0016(13) -0.0075(12) -0.0225(14)
C26 0.0282(14) 0.0405(16) 0.0409(15) 0.0118(14) -0.0055(12) -0.0157(13)

loop_
_atom_type_symbol
_atom_type_description
_atom_type_scat_dispersion_real
_atom_type_scat_dispersion_imag
_atom_type_scat_source
C C 0.0033 0.0016 'International Tables Vol C Tables 4.2.6.8 and 6.1.1.4'
H H 0.0000 0.0000 'International Tables Vol C Tables 4.2.6.8 and 6.1.1.4'
N N 0.0061 0.0033 'International Tables Vol C Tables 4.2.6.8 and 6.1.1.4'

loop_
_geom_angle_atom_site_label_1
_geom_angle_atom_site_label_2
_geom_angle_atom_site_label_3
_geom_angle
C3 C5 C6 121.3(2)
C3 C5 C13 125.7(2)
C6 C5 C13 113.0(2)
C22 N2 C20 116.5(2)
C19 N1 C21 116.3(2)
C5 C6 C4 119.8(2)
C5 C6 C14 113.3(2)
C4 C6 C14 126.8(2)
C17 C15 C16 120.8(2)
C17 C15 C13 127.6(2)
C16 C15 C13 111.57(19)
C2 C4 C6 118.9(2)
C2 C4 H4 120.0(17)
C6 C4 H4 120.6(17)
C9 C11 C12 120.3(2)
C9 C11 C13 126.3(2)
C12 C11 C13 113.4(2)
C10 C12 C11 120.2(2)
C10 C12 C14 127.2(2)
C11 C12 C14 112.64(19)
C7 C9 C11 119.1(2)
C7 C9 H9 119.7(13)
C11 C9 H9 121.0(13)
C18 C16 C15 120.7(2)
C18 C16 C14 126.6(2)
C15 C16 C14 112.69(19)
C5 C3 C1 118.1(2)
C5 C3 H3 121.7(17)
C1 C3 H3 120.1(16)
N1 C21 C22 122.0(2)
N1 C21 C23 119.4(2)
C22 C21 C23 118.6(2)
C8 C10 C12 119.1(2)
C8 C10 H10 118.7(15)
C12 C10 H10 122.1(15)
C16 C18 C20 120.1(2)
C16 C18 H18 125.7(16)
C20 C18 H18 114.2(16)
C16 C14 C6 104.93(18)
C16 C14 C12 106.6(2)
C6 C14 C12 106.66(18)
C16 C14 H14 115.7(18)
C6 C14 H14 111.3(18)
C12 C14 H14 111.1(17)
C15 C17 C19 120.3(2)
C15 C17 H17 122.3(14)
C19 C17 H17 117.3(14)
N2 C22 C24 119.2(2)
N2 C22 C21 121.7(2)
C24 C22 C21 119.1(2)
C15 C13 C5 105.17(19)
C15 C13 C11 105.75(18)
C5 C13 C11 106.81(18)
C15 C13 H13 108.2(16)
C5 C13 H13 112.4(16)
C11 C13 H13 117.6(16)
N1 C19 C17 119.4(2)
N1 C19 C20 121.5(2)
C17 C19 C20 119.1(2)
C2 C1 C3 120.9(2)
C2 C1 H1 122.4(18)
C3 C1 H1 116.7(18)
C26 C24 C22 120.4(3)
C26 C24 H24 124(2)
C22 C24 H24 116(2)
C8 C7 C9 120.6(2)
C8 C7 H7 119.9(15)
C9 C7 H7 119.5(15)
C1 C2 C4 120.9(2)
C1 C2 H2 118.6(14)
C4 C2 H2 120.4(14)
C7 C8 C10 120.6(2)
C7 C8 H8 125.0(16)
C10 C8 H8 114.4(15)
C23 C25 C26 121.2(2)
C23 C25 H25 121.6(19)
C26 C25 H25 117(2)
N2 C20 C18 119.1(2)
N2 C20 C19 121.9(2)
C18 C20 C19 119.0(2)
C25 C23 C21 120.2(3)
C25 C23 H23 125.4(15)
C21 C23 H23 114.3(15)
C24 C26 C25 120.5(3)
C24 C26 H26 118.6(16)
C25 C26 H26 120.7(16)

loop_
_geom_bond_atom_site_label_1
_geom_bond_atom_site_label_2
_geom_bond_distance
C5 C3 1.393(3)
C5 C6 1.393(3)
C5 C13 1.526(3)
N2 C22 1.342(3)
N2 C20 1.348(3)
N1 C19 1.345(3)
N1 C21 1.353(3)
C6 C4 1.398(3)
C6 C14 1.520(3)
C15 C17 1.351(3)
C15 C16 1.445(3)
C15 C13 1.523(3)
C4 C2 1.386(4)
C4 H4 1.02(3)
C11 C9 1.392(3)
C11 C12 1.398(3)
C11 C13 1.529(3)
C12 C10 1.395(3)
C12 C14 1.524(3)
C9 C7 1.391(4)
C9 H9 0.99(2)
C16 C18 1.361(3)
C16 C14 1.516(3)
C3 C1 1.395(4)
C3 H3 1.03(3)
C21 C22 1.433(4)
C21 C23 1.433(3)
C10 C8 1.390(4)
C10 H10 1.00(3)
C18 C20 1.433(3)
C18 H18 0.92(3)
C14 H14 0.83(3)
C17 C19 1.434(3)
C17 H17 0.94(2)
C22 C24 1.422(4)
C13 H13 0.95(3)
C19 C20 1.440(3)
C1 C2 1.381(4)
C1 H1 1.00(3)
C24 C26 1.359(4)
C24 H24 0.92(3)
C7 C8 1.386(4)
C7 H7 0.93(3)
C2 H2 1.01(3)
C8 H8 1.12(3)
C25 C23 1.354(4)
C25 C26 1.419(4)
C25 H25 1.09(4)
C23 H23 0.98(3)
C26 H26 1.07(3)

loop_
_geom_torsion_atom_site_label_1
_geom_torsion_atom_site_label_2
_geom_torsion_atom_site_label_3
_geom_torsion_atom_site_label_4
_geom_torsion
C3 C5 C6 C4 0.4(3)
C13 C5 C6 C4 -178.2(2)
C3 C5 C6 C14 177.8(2)
C13 C5 C6 C14 -0.8(3)
C5 C6 C4 C2 -0.3(3)
C14 C6 C4 C2 -177.4(2)
C9 C11 C12 C10 -0.6(3)
C13 C11 C12 C10 179.57(19)
C9 C11 C12 C14 -179.6(2)
C13 C11 C12 C14 0.6(3)
C12 C11 C9 C7 1.0(3)
C13 C11 C9 C7 -179.3(2)
C17 C15 C16 C18 0.6(3)
C13 C15 C16 C18 178.5(2)
C17 C15 C16 C14 -178.9(2)
C13 C15 C16 C14 -1.0(3)
C6 C5 C3 C1 -0.3(3)
C13 C5 C3 C1 178.1(2)
C19 N1 C21 C22 0.1(3)
C19 N1 C21 C23 179.9(2)
C11 C12 C10 C8 0.2(3)
C14 C12 C10 C8 179.0(2)
C15 C16 C18 C20 -1.6(3)
C14 C16 C18 C20 177.8(2)
C18 C16 C14 C6 -122.1(2)
C15 C16 C14 C6 57.4(2)
C18 C16 C14 C12 125.0(2)
C15 C16 C14 C12 -55.5(2)
C5 C6 C14 C16 -56.8(2)
C4 C6 C14 C16 120.4(2)
C5 C6 C14 C12 56.0(2)
C4 C6 C14 C12 -126.8(2)
C10 C12 C14 C16 -122.9(2)
C11 C12 C14 C16 56.0(2)
C10 C12 C14 C6 125.4(2)
C11 C12 C14 C6 -55.7(2)
C16 C15 C17 C19 1.1(3)
C13 C15 C17 C19 -176.5(2)
C20 N2 C22 C24 -179.7(2)
C20 N2 C22 C21 0.4(3)
N1 C21 C22 N2 0.0(4)
C23 C21 C22 N2 -179.8(2)
N1 C21 C22 C24 -179.9(2)
C23 C21 C22 C24 0.3(3)
C17 C15 C13 C5 121.6(2)
C16 C15 C13 C5 -56.1(2)
C17 C15 C13 C11 -125.5(2)
C16 C15 C13 C11 56.8(2)
C3 C5 C13 C15 -120.6(2)
C6 C5 C13 C15 57.9(2)
C3 C5 C13 C11 127.3(2)
C6 C5 C13 C11 -54.2(2)
C9 C11 C13 C15 122.9(2)
C12 C11 C13 C15 -57.3(2)
C9 C11 C13 C5 -125.5(2)
C12 C11 C13 C5 54.3(2)
C21 N1 C19 C17 -179.4(2)
C21 N1 C19 C20 -0.6(3)
C15 C17 C19 N1 177.1(2)
C15 C17 C19 C20 -1.7(3)
C5 C3 C1 C2 0.2(3)
N2 C22 C24 C26 -178.5(2)
C21 C22 C24 C26 1.4(4)
C11 C9 C7 C8 -0.9(4)
C3 C1 C2 C4 -0.2(4)
C6 C4 C2 C1 0.2(3)
C9 C7 C8 C10 0.5(4)
C12 C10 C8 C7 -0.1(4)
C22 N2 C20 C18 178.2(2)
C22 N2 C20 C19 -0.9(3)
C16 C18 C20 N2 -178.2(2)
C16 C18 C20 C19 1.0(3)
N1 C19 C20 N2 1.1(3)
C17 C19 C20 N2 179.8(2)
N1 C19 C20 C18 -178.1(2)
C17 C19 C20 C18 0.7(3)
C26 C25 C23 C21 1.6(4)
N1 C21 C23 C25 178.4(2)
C22 C21 C23 C25 -1.8(4)
C22 C24 C26 C25 -1.7(4)
C23 C25 C26 C24 0.1(4)
